data_9012891
loop_
_publ_author_name
'Ohashi, Y.'
'Finger, L. W.'

_publ_section_title
;
 Stepwise cation ordering in bustamite and disordering in wollastonite
;
_journal_name_full 'Carnegie Institution of Washington: Yearbook'
_journal_page_first 746
_journal_page_last 753
_journal_volume 75
_journal_year 1976
_chemical_formula_sum 'Ca5.81 Mn0.19 O18 Si6'
_chemical_name_mineral Wollastonite-1A
_space_group_IT_number 2
_symmetry_space_group_name_Hall '-P 1 (1/2*x+1/2*y,1/2*x-1/2*y,-z)'
_symmetry_space_group_name_H-M 'C -1'
_cell_angle_alpha 99.53
_cell_angle_beta 100.56
_cell_angle_gamma 83.44
_cell_length_a 10.104
_cell_length_b 11.054
_cell_length_c 7.305
_cell_formula_units_Z 2
_cell_volume 788.037
_database_code_amcsd 0012176
_exptl_crystal_density_diffrn 2.949
_cod_original_formula_sum 'Ca5.81 Mn.19 Si6 O18'
_cod_database_code 9012891

loop_
_space_group_symop_operation_xyz
x,y,z
1/2+x,1/2+y,z
-x,-y,-z
1/2-x,1/2-y,-z

loop_
_atom_site_label
_atom_site_fract_x
_atom_site_fract_y
_atom_site_fract_z
_atom_site_occupancy
_atom_site_U_iso_or_equiv
Ca1 0.02120 0.28000 0.07720 0.97000 0.00899
Mn1 0.02120 0.28000 0.07720 0.03000 0.00899
Ca2 0.01800 0.28030 0.57120 0.97000 0.00925
Mn2 0.01800 0.28030 0.57120 0.03000 0.00925
Ca3 0.98630 0.01110 0.74970 0.46500 0.00849
Mn3 0.98630 0.01110 0.74970 0.03500 0.00849
Ca4 0.00000 0.00000 0.50000 1.00000 0.00849
Si1 0.22650 0.45850 0.88760 1.00000 0.00671
Si2 0.22660 0.45760 0.45400 1.00000 0.00684
Si3 0.22600 0.67110 0.22370 1.00000 0.00659
O1 0.11640 0.07860 0.03810 1.00000 0.01267
O2 0.11680 0.08070 0.56120 1.00000 0.01241
O3 0.11470 0.78740 0.22710 1.00000 0.00849
O4 0.11490 0.81420 0.73050 1.00000 0.01026
O5 0.12350 0.35770 0.87500 1.00000 0.01330
O6 0.12390 0.35670 0.36570 1.00000 0.01431
O7 0.22010 0.49550 0.67800 1.00000 0.01634
O8 0.18110 0.58870 0.37030 1.00000 0.01077
O9 0.18230 0.59120 0.01190 1.00000 1.06387

loop_
_cod_related_entry_id
_cod_related_entry_database
_cod_related_entry_code
1 AMCSD 0012176
